data_4108499
loop_
_publ_author_name
'Sumohan Misra'
'Gordon J. Miller'

_publ_section_title
;
 Gd5-xYxTt4 (Tt = Si or Ge): Effect of Metal Substitution on Structure,
 Bonding, and Magnetism
;
_journal_name_full 'Journal of the American Chemical Society'
_journal_page_first 13900
_journal_page_last 13911
_journal_paper_doi 10.1021/ja802848r
_journal_volume 130
_journal_year 2008
_chemical_formula_sum 'Gd Ge4 Y4'
_chemical_formula_weight 803.25
_chemical_name_systematic
; 
 ? 
;
_space_group_IT_number 14
_symmetry_cell_setting monoclinic
_symmetry_space_group_name_Hall '-P 2ybc'
_symmetry_space_group_name_H-M 'P 1 21/c 1'
_atom_sites_solution_hydrogens geom
_atom_sites_solution_primary direct
_atom_sites_solution_secondary difmap
_audit_creation_method SHELXL-97
_cell_angle_alpha 90.00
_cell_angle_beta 112.945(6)
_cell_angle_gamma 90.00
_cell_formula_units_Z 2
_cell_length_a 8.001(3)
_cell_length_b 7.754(3)
_cell_length_c 7.601(3)
_cell_measurement_temperature 298(2)
_cell_volume 434.3(3)
_computing_cell_refinement 'Bruker SMART'
_computing_data_collection 'Bruker SMART'
_computing_data_reduction 'Bruker SAINT'
_computing_molecular_graphics 'Bruker SHELXTL'
_computing_publication_material 'Bruker SHELXTL'
_computing_structure_refinement 'SHELXL-97 (Sheldrick, 1997)'
_computing_structure_solution 'SHELXS-97 (Sheldrick, 1990)'
_diffrn_ambient_temperature 298(2)
_diffrn_measured_fraction_theta_full 1.000
_diffrn_measured_fraction_theta_max 0.944
_diffrn_measurement_device_type 'CCD area detector'
_diffrn_measurement_method 'phi and omega scans'
_diffrn_radiation_monochromator graphite
_diffrn_radiation_source 'fine-focus sealed tube'
_diffrn_radiation_type MoK\a
_diffrn_radiation_wavelength 0.71073
_diffrn_reflns_av_R_equivalents 0.0624
_diffrn_reflns_av_sigmaI/netI 0.0670
_diffrn_reflns_limit_h_max 10
_diffrn_reflns_limit_h_min -10
_diffrn_reflns_limit_k_max 10
_diffrn_reflns_limit_k_min -10
_diffrn_reflns_limit_l_max 9
_diffrn_reflns_limit_l_min -9
_diffrn_reflns_number 3639
_diffrn_reflns_theta_full 25.00
_diffrn_reflns_theta_max 28.29
_diffrn_reflns_theta_min 2.76
_exptl_absorpt_coefficient_mu 47.449
_exptl_absorpt_correction_type none
_exptl_crystal_colour Metallic
_exptl_crystal_density_diffrn 6.143
_exptl_crystal_density_meas 0
_exptl_crystal_description Plates
_exptl_crystal_F_000 696
_exptl_crystal_size_max 0.05
_exptl_crystal_size_mid 0.03
_exptl_crystal_size_min 0.007
_refine_diff_density_max 1.623
_refine_diff_density_min -1.439
_refine_diff_density_rms 0.401
_refine_ls_extinction_coef 0.0010(3)
_refine_ls_extinction_expression Fc^*^=kFc[1+0.001xFc^2^\l^3^/sin(2\q)]^-1/4^
_refine_ls_extinction_method SHELXL
_refine_ls_goodness_of_fit_ref 1.058
_refine_ls_hydrogen_treatment mixed
_refine_ls_matrix_type full
_refine_ls_number_parameters 47
_refine_ls_number_reflns 1021
_refine_ls_number_restraints 0
_refine_ls_restrained_S_all 1.058
_refine_ls_R_factor_all 0.0580
_refine_ls_R_factor_gt 0.0426
_refine_ls_shift/su_max 0.000
_refine_ls_shift/su_mean 0.000
_refine_ls_structure_factor_coef Fsqd
_refine_ls_weighting_details 'calc w=1/[\s^2^(Fo^2^)+(0.0246P)^2^+0.0000P] where P=(Fo^2^+2Fc^2^)/3'
_refine_ls_weighting_scheme calc
_refine_ls_wR_factor_gt 0.0769
_refine_ls_wR_factor_ref 0.0811
_reflns_number_gt 828
_reflns_number_total 1021
_reflns_threshold_expression >2sigma(I)
_cod_data_source_file ja802848r_si_002_GdYGe_4_0.cif
_cod_data_source_block sm1794x
_cod_original_cell_volume 434.2(3)
_cod_database_code 4108499

loop_
_symmetry_equiv_pos_as_xyz
'x, y, z'
'-x, y+1/2, -z+1/2'
'-x, -y, -z'
'x, -y-1/2, z-1/2'

loop_
_atom_site_label
_atom_site_type_symbol
_atom_site_fract_x
_atom_site_fract_y
_atom_site_fract_z
_atom_site_U_iso_or_equiv
_atom_site_adp_type
_atom_site_occupancy
_atom_site_symmetry_multiplicity
_atom_site_calc_flag
_atom_site_refinement_flags
Gd1 Gd 0.70073(10) 0.32185(9) 0.05708(10) 0.0105(3) Uani 0.322(6) 1 d P
Y1 Y 0.70073(10) 0.32185(9) 0.05708(10) 0.0105(3) Uani 0.678(6) 1 d P
Gd2 Gd 0.26578(12) 0.33726(11) 0.27757(12) 0.0094(3) Uani 0.128(6) 1 d P
Y2 Y 0.26578(12) 0.33726(11) 0.27757(12) 0.0094(3) Uani 0.872(6) 1 d P
Gd3 Gd 0.0000 0.0000 0.0000 0.0087(5) Uani 0.088(7) 2 d SP
Y3 Y 0.0000 0.0000 0.0000 0.0087(5) Uani 0.912(7) 2 d SP
Ge1 Ge 0.41116(15) 0.03123(14) 0.18072(15) 0.0103(3) Uani 1 1 d .
Ge2 Ge 0.00825(15) 0.62997(14) 0.12856(15) 0.0106(3) Uani 1 1 d .

loop_
_atom_site_aniso_label
_atom_site_aniso_U_11
_atom_site_aniso_U_22
_atom_site_aniso_U_33
_atom_site_aniso_U_23
_atom_site_aniso_U_13
_atom_site_aniso_U_12
Gd1 0.0090(5) 0.0124(4) 0.0082(4) -0.0008(3) 0.0014(3) 0.0017(3)
Y1 0.0090(5) 0.0124(4) 0.0082(4) -0.0008(3) 0.0014(3) 0.0017(3)
Gd2 0.0085(5) 0.0106(5) 0.0089(5) 0.0000(3) 0.0031(4) 0.0002(4)
Y2 0.0085(5) 0.0106(5) 0.0089(5) 0.0000(3) 0.0031(4) 0.0002(4)
Gd3 0.0085(8) 0.0101(7) 0.0077(7) 0.0005(5) 0.0032(5) 0.0005(5)
Y3 0.0085(8) 0.0101(7) 0.0077(7) 0.0005(5) 0.0032(5) 0.0005(5)
Ge1 0.0087(6) 0.0124(6) 0.0083(6) -0.0001(4) 0.0017(5) 0.0014(4)
Ge2 0.0098(6) 0.0114(6) 0.0094(6) 0.0013(4) 0.0026(4) 0.0012(4)

loop_
_atom_type_symbol
_atom_type_description
_atom_type_scat_dispersion_real
_atom_type_scat_dispersion_imag
_atom_type_scat_source
Ge Ge 0.1547 1.8001 'International Tables Vol C Tables 4.2.6.8 and 6.1.1.4'
Y Y -2.7962 3.5667 'International Tables Vol C Tables 4.2.6.8 and 6.1.1.4'
Gd Gd -0.1653 3.9035 'International Tables Vol C Tables 4.2.6.8 and 6.1.1.4'

loop_
_geom_angle_atom_site_label_1
_geom_angle_atom_site_label_2
_geom_angle_atom_site_label_3
_geom_angle
_geom_angle_site_symmetry_1
_geom_angle_site_symmetry_3
Ge1 Gd1 Ge2 94.60(4) 2_655 2_645
Ge1 Gd1 Ge1 96.07(4) 2_655 4_565
Ge2 Gd1 Ge1 169.12(4) 2_645 4_565
Ge1 Gd1 Ge2 134.32(4) 2_655 3_665
Ge2 Gd1 Ge2 86.35(4) 2_645 3_665
Ge1 Gd1 Ge2 87.75(4) 4_565 3_665
Ge1 Gd1 Ge1 138.95(5) 2_655 3_655
Ge2 Gd1 Ge1 89.14(4) 2_645 3_655
Ge1 Gd1 Ge1 81.39(3) 4_565 3_655
Ge2 Gd1 Ge1 86.68(4) 3_665 3_655
Ge1 Gd1 Ge2 83.96(4) 2_655 1_655
Ge2 Gd1 Ge2 86.04(3) 2_645 1_655
Ge1 Gd1 Ge2 97.23(4) 4_565 1_655
Ge2 Gd1 Ge2 50.49(4) 3_665 1_655
Ge1 Gd1 Ge2 137.09(4) 3_655 1_655
Ge1 Gd1 Y2 96.37(4) 2_655 4_565
Ge2 Gd1 Y2 125.78(4) 2_645 4_565
Ge1 Gd1 Y2 50.70(3) 4_565 4_565
Ge2 Gd1 Y2 119.75(4) 3_665 4_565
Ge1 Gd1 Y2 50.79(3) 3_655 4_565
Ge2 Gd1 Y2 147.87(3) 1_655 4_565
Ge1 Gd1 Gd2 96.37(4) 2_655 4_565
Ge2 Gd1 Gd2 125.78(4) 2_645 4_565
Ge1 Gd1 Gd2 50.70(3) 4_565 4_565
Ge2 Gd1 Gd2 119.75(4) 3_665 4_565
Ge1 Gd1 Gd2 50.79(3) 3_655 4_565
Ge2 Gd1 Gd2 147.87(3) 1_655 4_565
Y2 Gd1 Gd2 0.00(4) 4_565 4_565
Ge1 Gd1 Y3 54.60(3) 2_655 2_655
Ge2 Gd1 Y3 54.04(3) 2_645 2_655
Ge1 Gd1 Y3 135.41(3) 4_565 2_655
Ge2 Gd1 Y3 92.01(4) 3_665 2_655
Ge1 Gd1 Y3 143.14(3) 3_655 2_655
Ge2 Gd1 Y3 51.96(2) 1_655 2_655
Y2 Gd1 Y3 148.08(3) 4_565 2_655
Gd2 Gd1 Y3 148.08(3) 4_565 2_655
Ge1 Gd1 Gd3 54.60(3) 2_655 2_655
Ge2 Gd1 Gd3 54.04(3) 2_645 2_655
Ge1 Gd1 Gd3 135.41(3) 4_565 2_655
Ge2 Gd1 Gd3 92.01(4) 3_665 2_655
Ge1 Gd1 Gd3 143.14(3) 3_655 2_655
Ge2 Gd1 Gd3 51.96(2) 1_655 2_655
Y2 Gd1 Gd3 148.08(3) 4_565 2_655
Gd2 Gd1 Gd3 148.08(3) 4_565 2_655
Y3 Gd1 Gd3 0.0 2_655 2_655
Ge1 Gd1 Y3 148.15(3) 2_655 1_655
Ge2 Gd1 Y3 53.57(3) 2_645 1_655
Ge1 Gd1 Y3 115.78(3) 4_565 1_655
Ge2 Gd1 Y3 52.52(3) 3_665 1_655
Ge1 Gd1 Y3 52.66(3) 3_655 1_655
Ge2 Gd1 Y3 91.90(4) 1_655 1_655
Y2 Gd1 Y3 103.41(3) 4_565 1_655
Gd2 Gd1 Y3 103.41(3) 4_565 1_655
Y3 Gd1 Y3 98.57(3) 2_655 1_655
Gd3 Gd1 Y3 98.57(3) 2_655 1_655
Ge1 Gd1 Gd3 148.15(3) 2_655 1_655
Ge2 Gd1 Gd3 53.57(3) 2_645 1_655
Ge1 Gd1 Gd3 115.78(3) 4_565 1_655
Ge2 Gd1 Gd3 52.52(3) 3_665 1_655
Ge1 Gd1 Gd3 52.66(3) 3_655 1_655
Ge2 Gd1 Gd3 91.90(4) 1_655 1_655
Y2 Gd1 Gd3 103.41(3) 4_565 1_655
Gd2 Gd1 Gd3 103.41(3) 4_565 1_655
Y3 Gd1 Gd3 98.57(3) 2_655 1_655
Gd3 Gd1 Gd3 98.57(3) 2_655 1_655
Y3 Gd1 Gd3 0.0 1_655 1_655
Ge1 Gd2 Ge1 91.36(4) . 2_655
Ge1 Gd2 Ge2 145.56(5) . .
Ge1 Gd2 Ge2 95.83(5) 2_655 .
Ge1 Gd2 Ge1 120.65(5) . 4_566
Ge1 Gd2 Ge1 74.80(4) 2_655 4_566
Ge2 Gd2 Ge1 93.71(4) . 4_566
Ge1 Gd2 Ge2 91.42(4) . 2_545
Ge1 Gd2 Ge2 161.59(4) 2_655 2_545
Ge2 Gd2 Ge2 92.12(4) . 2_545
Ge1 Gd2 Ge2 88.15(4) 4_566 2_545
Ge1 Gd2 Ge2 90.73(4) . 3_565
Ge1 Gd2 Ge2 109.22(4) 2_655 3_565
Ge2 Gd2 Ge2 55.11(4) . 3_565
Ge1 Gd2 Ge2 148.54(4) 4_566 3_565
Ge2 Gd2 Ge2 88.94(4) 2_545 3_565
Ge1 Gd2 Y3 145.44(4) . 2
Ge1 Gd2 Y3 116.92(4) 2_655 2
Ge2 Gd2 Y3 55.74(3) . 2
Ge1 Gd2 Y3 55.94(3) 4_566 2
Ge2 Gd2 Y3 55.45(3) 2_545 2
Ge2 Gd2 Y3 97.48(4) 3_565 2
Ge1 Gd2 Gd3 145.44(4) . 2
Ge1 Gd2 Gd3 116.92(4) 2_655 2
Ge2 Gd2 Gd3 55.74(3) . 2
Ge1 Gd2 Gd3 55.94(3) 4_566 2
Ge2 Gd2 Gd3 55.45(3) 2_545 2
Ge2 Gd2 Gd3 97.48(4) 3_565 2
Y3 Gd2 Gd3 0.0 2 2
Ge1 Gd2 Gd3 55.90(3) . .
Ge1 Gd2 Gd3 139.28(4) 2_655 .
Ge2 Gd2 Gd3 99.91(4) . .
Ge1 Gd2 Gd3 140.36(3) 4_566 .
Ge2 Gd2 Gd3 54.53(3) 2_545 .
Ge2 Gd2 Gd3 54.54(3) 3_565 .
Y3 Gd2 Gd3 102.91(3) 2 .
Gd3 Gd2 Gd3 102.91(3) 2 .
Ge1 Gd2 Y1 57.26(3) . 4_566
Ge1 Gd2 Y1 59.07(4) 2_655 4_566
Ge2 Gd2 Y1 150.70(4) . 4_566
Ge1 Gd2 Y1 66.68(3) 4_566 4_566
Ge2 Gd2 Y1 108.00(4) 2_545 4_566
Ge2 Gd2 Y1 143.09(4) 3_565 4_566
Y3 Gd2 Y1 119.24(4) 2 4_566
Gd3 Gd2 Y1 119.24(4) 2 4_566
Gd3 Gd2 Y1 109.06(3) . 4_566
Ge1 Gd2 Gd1 57.26(3) . 4_566
Ge1 Gd2 Gd1 59.07(4) 2_655 4_566
Ge2 Gd2 Gd1 150.70(4) . 4_566
Ge1 Gd2 Gd1 66.68(3) 4_566 4_566
Ge2 Gd2 Gd1 108.00(4) 2_545 4_566
Ge2 Gd2 Gd1 143.09(4) 3_565 4_566
Y3 Gd2 Gd1 119.24(4) 2 4_566
Gd3 Gd2 Gd1 119.24(4) 2 4_566
Gd3 Gd2 Gd1 109.06(3) . 4_566
Y1 Gd2 Gd1 0.00(3) 4_566 4_566
Ge2 Gd3 Ge2 180.000(14) 2_545 4_565
Ge2 Gd3 Ge2 91.16(2) 2_545 1_545
Ge2 Gd3 Ge2 88.84(2) 4_565 1_545
Ge2 Gd3 Ge2 88.84(2) 2_545 3_565
Ge2 Gd3 Ge2 91.16(2) 4_565 3_565
Ge2 Gd3 Ge2 180.00(5) 1_545 3_565
Ge2 Gd3 Ge1 88.01(3) 2_545 .
Ge2 Gd3 Ge1 91.99(3) 4_565 .
Ge2 Gd3 Ge1 92.64(3) 1_545 .
Ge2 Gd3 Ge1 87.36(3) 3_565 .
Ge2 Gd3 Ge1 91.99(3) 2_545 3
Ge2 Gd3 Ge1 88.01(3) 4_565 3
Ge2 Gd3 Ge1 87.36(3) 1_545 3
Ge2 Gd3 Ge1 92.64(3) 3_565 3
Ge1 Gd3 Ge1 180.000(19) . 3
Ge2 Gd3 Y2 125.52(3) 2_545 4_565
Ge2 Gd3 Y2 54.48(3) 4_565 4_565
Ge2 Gd3 Y2 124.65(3) 1_545 4_565
Ge2 Gd3 Y2 55.35(3) 3_565 4_565
Ge1 Gd3 Y2 54.84(3) . 4_565
Ge1 Gd3 Y2 125.16(3) 3 4_565
Ge2 Gd3 Y2 54.48(3) 2_545 2_545
Ge2 Gd3 Y2 125.52(3) 4_565 2_545
Ge2 Gd3 Y2 55.35(3) 1_545 2_545
Ge2 Gd3 Y2 124.65(3) 3_565 2_545
Ge1 Gd3 Y2 125.16(3) . 2_545
Ge1 Gd3 Y2 54.84(3) 3 2_545
Y2 Gd3 Y2 180.00(3) 4_565 2_545
Ge2 Gd3 Gd2 125.52(3) 2_545 4_565
Ge2 Gd3 Gd2 54.48(3) 4_565 4_565
Ge2 Gd3 Gd2 124.65(3) 1_545 4_565
Ge2 Gd3 Gd2 55.35(3) 3_565 4_565
Ge1 Gd3 Gd2 54.84(3) . 4_565
Ge1 Gd3 Gd2 125.16(3) 3 4_565
Y2 Gd3 Gd2 0.00(3) 4_565 4_565
Y2 Gd3 Gd2 180.0 2_545 4_565
Ge2 Gd3 Gd2 54.48(3) 2_545 2_545
Ge2 Gd3 Gd2 125.52(3) 4_565 2_545
Ge2 Gd3 Gd2 55.35(3) 1_545 2_545
Ge2 Gd3 Gd2 124.65(3) 3_565 2_545
Ge1 Gd3 Gd2 125.16(3) . 2_545
Ge1 Gd3 Gd2 54.84(3) 3 2_545
Y2 Gd3 Gd2 180.00(3) 4_565 2_545
Y2 Gd3 Gd2 0.00(3) 2_545 2_545
Gd2 Gd3 Gd2 180.00(3) 4_565 2_545
Ge2 Gd3 Gd2 54.46(3) 2_545 .
Ge2 Gd3 Gd2 125.54(3) 4_565 .
Ge2 Gd3 Gd2 125.53(3) 1_545 .
Ge2 Gd3 Gd2 54.47(3) 3_565 .
Ge1 Gd3 Gd2 51.22(3) . .
Ge1 Gd3 Gd2 128.78(3) 3 .
Y2 Gd3 Gd2 71.06(2) 4_565 .
Y2 Gd3 Gd2 108.94(3) 2_545 .
Gd2 Gd3 Gd2 71.06(2) 4_565 .
Gd2 Gd3 Gd2 108.94(3) 2_545 .
Gd2 Ge1 Y2 146.75(5) . 2_645
Gd2 Ge1 Gd2 146.75(5) . 2_645
Y2 Ge1 Gd2 0.00(4) 2_645 2_645
Gd2 Ge1 Y1 91.24(4) . 2_645
Y2 Ge1 Y1 97.61(4) 2_645 2_645
Gd2 Ge1 Y1 97.61(4) 2_645 2_645
Gd2 Ge1 Gd1 91.24(4) . 2_645
Y2 Ge1 Gd1 97.61(4) 2_645 2_645
Gd2 Ge1 Gd1 97.61(4) 2_645 2_645
Y1 Ge1 Gd1 0.00(4) 2_645 2_645
Gd2 Ge1 Y2 86.92(4) . 4_565
Y2 Ge1 Y2 105.20(4) 2_645 4_565
Gd2 Ge1 Y2 105.20(4) 2_645 4_565
Y1 Ge1 Y2 140.69(5) 2_645 4_565
Gd1 Ge1 Y2 140.69(5) 2_645 4_565
Gd2 Ge1 Gd2 86.92(4) . 4_565
Y2 Ge1 Gd2 105.20(4) 2_645 4_565
Gd2 Ge1 Gd2 105.20(4) 2_645 4_565
Y1 Ge1 Gd2 140.69(5) 2_645 4_565
Gd1 Ge1 Gd2 140.69(5) 2_645 4_565
Y2 Ge1 Gd2 0.00(3) 4_565 4_565
Gd2 Ge1 Gd3 72.88(3) . .
Y2 Ge1 Gd3 140.32(4) 2_645 .
Gd2 Ge1 Gd3 140.32(4) 2_645 .
Y1 Ge1 Gd3 72.73(3) 2_645 .
Gd1 Ge1 Gd3 72.73(3) 2_645 .
Y2 Ge1 Gd3 69.23(3) 4_565 .
Gd2 Ge1 Gd3 69.23(3) 4_565 .
Gd2 Ge1 Gd1 72.04(4) . 4_566
Y2 Ge1 Gd1 77.10(4) 2_645 4_566
Gd2 Ge1 Gd1 77.10(4) 2_645 4_566
Y1 Ge1 Gd1 83.93(4) 2_645 4_566
Gd1 Ge1 Gd1 83.93(4) 2_645 4_566
Y2 Ge1 Gd1 131.89(5) 4_565 4_566
Gd2 Ge1 Gd1 131.89(5) 4_565 4_566
Gd3 Ge1 Gd1 136.99(4) . 4_566
Gd2 Ge1 Y1 72.04(4) . 4_566
Y2 Ge1 Y1 77.10(4) 2_645 4_566
Gd2 Ge1 Y1 77.10(4) 2_645 4_566
Y1 Ge1 Y1 83.93(4) 2_645 4_566
Gd1 Ge1 Y1 83.93(4) 2_645 4_566
Y2 Ge1 Y1 131.89(5) 4_565 4_566
Gd2 Ge1 Y1 131.89(5) 4_565 4_566
Gd3 Ge1 Y1 136.99(4) . 4_566
Gd1 Ge1 Y1 0.00(2) 4_566 4_566
Gd2 Ge1 Gd1 143.11(5) . 3_655
Y2 Ge1 Gd1 70.13(4) 2_645 3_655
Gd2 Ge1 Gd1 70.13(4) 2_645 3_655
Y1 Ge1 Gd1 79.66(4) 2_645 3_655
Gd1 Ge1 Gd1 79.66(4) 2_645 3_655
Y2 Ge1 Gd1 78.63(4) 4_565 3_655
Gd2 Ge1 Gd1 78.63(4) 4_565 3_655
Gd3 Ge1 Gd1 70.28(3) . 3_655
Gd1 Ge1 Gd1 140.74(4) 4_566 3_655
Y1 Ge1 Gd1 140.74(4) 4_566 3_655
Gd2 Ge1 Y1 143.11(5) . 3_655
Y2 Ge1 Y1 70.13(4) 2_645 3_655
Gd2 Ge1 Y1 70.13(4) 2_645 3_655
Y1 Ge1 Y1 79.66(4) 2_645 3_655
Gd1 Ge1 Y1 79.66(4) 2_645 3_655
Y2 Ge1 Y1 78.63(4) 4_565 3_655
Gd2 Ge1 Y1 78.63(4) 4_565 3_655
Gd3 Ge1 Y1 70.28(3) . 3_655
Gd1 Ge1 Y1 140.74(4) 4_566 3_655
Y1 Ge1 Y1 140.74(4) 4_566 3_655
Gd1 Ge1 Y1 0.00(3) 3_655 3_655
Gd2 Ge1 Ge1 129.16(5) . 3_655
Y2 Ge1 Ge1 53.88(3) 2_645 3_655
Gd2 Ge1 Ge1 53.88(3) 2_645 3_655
Y1 Ge1 Ge1 139.00(6) 2_645 3_655
Gd1 Ge1 Ge1 139.00(6) 2_645 3_655
Y2 Ge1 Ge1 51.31(4) 4_565 3_655
Gd2 Ge1 Ge1 51.31(4) 4_565 3_655
Gd3 Ge1 Ge1 109.00(5) . 3_655
Gd1 Ge1 Ge1 112.23(5) 4_566 3_655
Y1 Ge1 Ge1 112.23(5) 4_566 3_655
Gd1 Ge1 Ge1 63.90(4) 3_655 3_655
Y1 Ge1 Ge1 63.90(4) 3_655 3_655
Gd2 Ge1 Gd1 85.17(4) . .
Y2 Ge1 Gd1 73.55(4) 2_645 .
Gd2 Ge1 Gd1 73.55(4) 2_645 .
Y1 Ge1 Gd1 155.38(4) 2_645 .
Gd1 Ge1 Gd1 155.38(4) 2_645 .
Y2 Ge1 Gd1 63.55(3) 4_565 .
Gd2 Ge1 Gd1 63.55(3) 4_565 .
Gd3 Ge1 Gd1 128.57(4) . .
Gd1 Ge1 Gd1 71.77(3) 4_566 .
Y1 Ge1 Gd1 71.77(3) 4_566 .
Gd1 Ge1 Gd1 116.90(4) 3_655 .
Y1 Ge1 Gd1 116.90(4) 3_655 .
Ge1 Ge1 Gd1 53.00(3) 3_655 .
Ge2 Ge2 Gd2 63.25(5) 3_565 .
Ge2 Ge2 Y1 136.89(7) 3_565 2_655
Gd2 Ge2 Y1 82.41(4) . 2_655
Ge2 Ge2 Gd1 136.89(7) 3_565 2_655
Gd2 Ge2 Gd1 82.41(4) . 2_655
Y1 Ge2 Gd1 0.00(4) 2_655 2_655
Ge2 Ge2 Y2 135.52(6) 3_565 2
Gd2 Ge2 Y2 140.77(4) . 2
Y1 Ge2 Y2 87.57(4) 2_655 2
Gd1 Ge2 Y2 87.57(4) 2_655 2
Ge2 Ge2 Gd2 135.52(6) 3_565 2
Gd2 Ge2 Gd2 140.77(4) . 2
Y1 Ge2 Gd2 87.57(4) 2_655 2
Gd1 Ge2 Gd2 87.57(4) 2_655 2
Y2 Ge2 Gd2 0.00(3) 2 2
Ge2 Ge2 Y2 61.64(5) 3_565 3_565
Gd2 Ge2 Y2 124.89(4) . 3_565
Y1 Ge2 Y2 143.20(4) 2_655 3_565
Gd1 Ge2 Y2 143.20(4) 2_655 3_565
Y2 Ge2 Y2 83.80(4) 2 3_565
Gd2 Ge2 Y2 83.80(4) 2 3_565
Ge2 Ge2 Gd2 61.64(5) 3_565 3_565
Gd2 Ge2 Gd2 124.89(4) . 3_565
Y1 Ge2 Gd2 143.20(4) 2_655 3_565
Gd1 Ge2 Gd2 143.20(4) 2_655 3_565
Y2 Ge2 Gd2 83.80(4) 2 3_565
Gd2 Ge2 Gd2 83.80(4) 2 3_565
Y2 Ge2 Gd2 0.00(5) 3_565 3_565
Ge2 Ge2 Y3 113.79(6) 3_565 2
Gd2 Ge2 Y3 69.78(3) . 2
Y1 Ge2 Y3 73.40(4) 2_655 2
Gd1 Ge2 Y3 73.40(4) 2_655 2
Y2 Ge2 Y3 71.01(3) 2 2
Gd2 Ge2 Y3 71.01(3) 2 2
Y2 Ge2 Y3 135.32(5) 3_565 2
Gd2 Ge2 Y3 135.32(5) 3_565 2
Ge2 Ge2 Gd3 113.79(6) 3_565 2
Gd2 Ge2 Gd3 69.78(3) . 2
Y1 Ge2 Gd3 73.40(4) 2_655 2
Gd1 Ge2 Gd3 73.40(4) 2_655 2
Y2 Ge2 Gd3 71.01(3) 2 2
Gd2 Ge2 Gd3 71.01(3) 2 2
Y2 Ge2 Gd3 135.32(5) 3_565 2
Gd2 Ge2 Gd3 135.32(5) 3_565 2
Y3 Ge2 Gd3 0.0 2 2
Ge2 Ge2 Y3 118.21(6) 3_565 1_565
Gd2 Ge2 Y3 140.46(5) . 1_565
Y1 Ge2 Y3 72.50(3) 2_655 1_565
Gd1 Ge2 Y3 72.50(3) 2_655 1_565
Y2 Ge2 Y3 69.20(3) 2 1_565
Gd2 Ge2 Y3 69.20(3) 2 1_565
Y2 Ge2 Y3 70.99(3) 3_565 1_565
Gd2 Ge2 Y3 70.99(3) 3_565 1_565
Y3 Ge2 Y3 127.78(4) 2 1_565
Gd3 Ge2 Y3 127.78(4) 2 1_565

loop_
_geom_bond_atom_site_label_1
_geom_bond_atom_site_label_2
_geom_bond_distance
_geom_bond_site_symmetry_2
Gd1 Ge1 2.9664(14) 2_655
Gd1 Ge2 3.0011(14) 2_645
Gd1 Ge1 3.1114(14) 4_565
Gd1 Ge2 3.1803(16) 3_665
Gd1 Ge1 3.2096(15) 3_655
Gd1 Ge2 3.3189(15) 1_655
Gd1 Y2 3.5188(15) 4_565
Gd1 Gd2 3.5188(15) 4_565
Gd1 Y3 3.5622(11) 2_655
Gd1 Gd3 3.5622(11) 2_655
Gd1 Y3 3.6001(11) 1_655
Gd1 Gd3 3.6001(11) 1_655
Gd2 Ge1 2.8624(15) .
Gd2 Ge1 2.8992(15) 2_655
Gd2 Ge2 2.9766(15) .
Gd2 Ge1 3.0005(16) 4_566
Gd2 Ge2 3.0199(15) 2_545
Gd2 Ge2 3.0205(16) 3_565
Gd2 Y3 3.4316(11) 2
Gd2 Gd3 3.4316(11) 2
Gd2 Gd3 3.5091(11) .
Gd2 Y1 3.5188(15) 4_566
Gd2 Gd1 3.5188(15) 4_566
Gd3 Ge2 3.0225(14) 2_545
Gd3 Ge2 3.0225(14) 4_565
Gd3 Ge2 3.0233(14) 1_545
Gd3 Ge2 3.0233(14) 3_565
Gd3 Ge1 3.0406(15) .
Gd3 Ge1 3.0406(15) 3
Gd3 Y2 3.4316(11) 4_565
Gd3 Y2 3.4316(11) 2_545
Gd3 Gd2 3.4316(11) 4_565
Gd3 Gd2 3.4316(11) 2_545
Ge1 Y2 2.8992(15) 2_645
Ge1 Gd2 2.8992(15) 2_645
Ge1 Y1 2.9664(14) 2_645
Ge1 Gd1 2.9664(14) 2_645
Ge1 Y2 3.0005(16) 4_565
Ge1 Gd2 3.0005(16) 4_565
Ge1 Gd1 3.1114(14) 4_566
Ge1 Y1 3.1114(14) 4_566
Ge1 Gd1 3.2096(15) 3_655
Ge1 Y1 3.2096(15) 3_655
Ge1 Ge1 3.584(2) 3_655
Ge2 Ge2 2.775(2) 3_565
Ge2 Y1 3.0011(14) 2_655
Ge2 Gd1 3.0011(14) 2_655
Ge2 Y2 3.0199(15) 2
Ge2 Gd2 3.0199(15) 2
Ge2 Y2 3.0205(16) 3_565
Ge2 Gd2 3.0205(16) 3_565
Ge2 Y3 3.0225(14) 2
Ge2 Gd3 3.0225(14) 2
Ge2 Y3 3.0233(14) 1_565
